data_7234196
loop_
_publ_author_name
'Yanping Dong'
'Pengfei Yan'
'Xiaoyan Zou'
'Tianqi Liu'
'Guangming Li'

_publ_section_title
;
 Exploiting single-molecule magnets of beta-diketone dysprosium complexes
 with C3v symmetry: suppression of quantum tunneling of magnetization
;
_journal_name_full 'Journal of Materials Chemistry C'
_journal_page_first 4407
_journal_page_last 4415
_journal_paper_doi 10.1039/C5TC00321K
_journal_volume 3
_journal_year 2015
_chemical_formula_moiety 'C42 H33 Dy F9 N3 O7, C H2 Cl2'
_chemical_formula_sum 'C43 H35 Cl2 Dy F9 N3 O7'
_chemical_formula_weight 1110.14
_chemical_name_systematic 'EIFD Dy H2O'
_space_group_IT_number 2
_space_group_name_Hall '-P 1'
_space_group_name_H-M_alt 'P -1'
_symmetry_cell_setting triclinic
_symmetry_space_group_name_Hall '-P 1'
_symmetry_space_group_name_H-M 'P -1'
_atom_sites_solution_hydrogens geom
_atom_sites_solution_primary direct
_atom_sites_solution_secondary difmap
_cell_angle_alpha 101.396(3)
_cell_angle_beta 102.641(3)
_cell_angle_gamma 109.004(3)
_cell_formula_units_Z 2
_cell_length_a 12.8051(4)
_cell_length_b 13.0203(4)
_cell_length_c 15.2674(6)
_cell_measurement_temperature 293(2)
_cell_volume 2246.47(15)
_computing_cell_refinement 'Bruker FRAMBO'
_computing_data_collection 'Bruker FRAMBO'
_computing_data_reduction 'Bruker SHELXTL'
_computing_molecular_graphics 'Bruker SHELXTL'
_computing_publication_material 'Bruker SHELXTL'
_computing_structure_refinement 'SHELXL-97 (Sheldrick, 1997)'
_computing_structure_solution 'Bruker SHELXTL'
_diffrn_ambient_temperature 293(2)
_diffrn_measured_fraction_theta_full 0.998
_diffrn_measured_fraction_theta_max 0.998
_diffrn_measurement_device_type 'multiwire proportional'
_diffrn_measurement_method 'phi and omega scans'
_diffrn_radiation_monochromator graphite
_diffrn_radiation_source 'fine-focus sealed tube'
_diffrn_radiation_type MoK\a
_diffrn_radiation_wavelength 0.71073
_diffrn_reflns_av_R_equivalents 0.0414
_diffrn_reflns_av_sigmaI/netI 0.0697
_diffrn_reflns_limit_h_max 15
_diffrn_reflns_limit_h_min -15
_diffrn_reflns_limit_k_max 14
_diffrn_reflns_limit_k_min -15
_diffrn_reflns_limit_l_max 18
_diffrn_reflns_limit_l_min -16
_diffrn_reflns_number 15157
_diffrn_reflns_theta_full 25.00
_diffrn_reflns_theta_max 25.00
_diffrn_reflns_theta_min 3.22
_exptl_absorpt_coefficient_mu 1.872
_exptl_absorpt_correction_T_max 0.688
_exptl_absorpt_correction_T_min 0.633
_exptl_absorpt_correction_type multi-scan
_exptl_absorpt_process_details sadabs(Sheldrick,1996)
_exptl_crystal_colour yellow
_exptl_crystal_density_diffrn 1.641
_exptl_crystal_density_method 'not measured'
_exptl_crystal_description block
_exptl_crystal_F_000 1102
_exptl_crystal_recrystallization_method 'Re-crystallisation from solvent: '
_exptl_crystal_size_max 0.25
_exptl_crystal_size_mid 0.23
_exptl_crystal_size_min 0.20
_refine_diff_density_max 1.613
_refine_diff_density_min -0.993
_refine_diff_density_rms 0.109
_refine_ls_extinction_method none
_refine_ls_goodness_of_fit_ref 0.980
_refine_ls_hydrogen_treatment mixed
_refine_ls_matrix_type full
_refine_ls_number_parameters 589
_refine_ls_number_reflns 7914
_refine_ls_number_restraints 24
_refine_ls_restrained_S_all 1.037
_refine_ls_R_factor_all 0.0526
_refine_ls_R_factor_gt 0.0391
_refine_ls_shift/su_max 0.003
_refine_ls_shift/su_mean 0.000
_refine_ls_structure_factor_coef Fsqd
_refine_ls_weighting_details 'calc w=1/[\s^2^(Fo^2^)+(0.0443P)^2^+0.0000P] where P=(Fo^2^+2Fc^2^)/3'
_refine_ls_weighting_scheme calc
_refine_ls_wR_factor_gt 0.0837
_refine_ls_wR_factor_ref 0.0874
_reflns_number_gt 6549
_reflns_number_total 7914
_reflns_threshold_expression >2sigma(I)
_cod_data_source_file J-Mater-Chem-C-2015-3-4407.cif
_cod_data_source_block dy-1
_cod_original_cell_volume 2246.47(13)
_cod_database_code 7234196

loop_
_symmetry_equiv_pos_as_xyz
'x, y, z'
'-x, -y, -z'

loop_
_atom_site_label
_atom_site_type_symbol
_atom_site_fract_x
_atom_site_fract_y
_atom_site_fract_z
_atom_site_U_iso_or_equiv
_atom_site_adp_type
_atom_site_occupancy
_atom_site_symmetry_multiplicity
_atom_site_calc_flag
_atom_site_refinement_flags
_atom_site_disorder_assembly
_atom_site_disorder_group
C1 C 0.8521(5) 0.2918(5) 0.1758(5) 0.0367(14) Uani 1 1 d . . .
C2 C 0.8369(4) 0.3994(4) 0.1636(4) 0.0268(12) Uani 1 1 d . . .
C3 C 0.9177(4) 0.4746(4) 0.1390(4) 0.0256(12) Uani 1 1 d . . .
H3 H 0.9772 0.4551 0.1252 0.031 Uiso 1 1 calc R . .
C4 C 0.9169(4) 0.5828(4) 0.1330(4) 0.0219(11) Uani 1 1 d . . .
C5 C 1.0119(4) 0.6615(4) 0.1133(4) 0.0225(11) Uani 1 1 d . . .
C6 C 1.0285(4) 0.7749(4) 0.1080(4) 0.0212(11) Uani 1 1 d . . .
C7 C 0.9628(4) 0.8422(4) 0.1138(4) 0.0251(11) Uani 1 1 d . . .
H7 H 0.8908 0.8144 0.1234 0.030 Uiso 1 1 calc R . .
C8 C 1.0063(5) 0.9493(4) 0.1053(4) 0.0308(12) Uani 1 1 d . . .
H8 H 0.9625 0.9939 0.1083 0.037 Uiso 1 1 calc R . .
C9 C 1.1159(5) 0.9939(4) 0.0920(4) 0.0356(13) Uani 1 1 d . . .
H9 H 1.1439 1.0677 0.0879 0.043 Uiso 1 1 calc R . .
C10 C 1.1819(4) 0.9294(4) 0.0851(4) 0.0317(13) Uani 1 1 d . . .
H10 H 1.2538 0.9578 0.0754 0.038 Uiso 1 1 calc R . .
C11 C 1.1369(4) 0.8201(4) 0.0931(4) 0.0246(11) Uani 1 1 d . . .
C12 C 1.1104(4) 0.6451(4) 0.1012(4) 0.0289(12) Uani 1 1 d . . .
H12 H 1.1237 0.5791 0.1017 0.035 Uiso 1 1 calc R . .
C13 C 1.3020(4) 0.7541(5) 0.0857(4) 0.0375(14) Uani 1 1 d . . .
H13A H 1.3272 0.8106 0.0537 0.045 Uiso 1 1 calc R . .
H13B H 1.3024 0.6835 0.0508 0.045 Uiso 1 1 calc R . .
C14 C 1.3845(5) 0.7924(6) 0.1835(5) 0.0523(18) Uani 1 1 d . . .
H14A H 1.3828 0.8615 0.2184 0.078 Uiso 1 1 calc R . .
H14B H 1.4617 0.8054 0.1804 0.078 Uiso 1 1 calc R . .
H14C H 1.3616 0.7348 0.2141 0.078 Uiso 1 1 calc R . .
C15 C 0.2663(4) 0.3953(4) 0.1417(4) 0.0265(12) Uani 1 1 d . . .
C16 C 0.3936(4) 0.4242(4) 0.1886(4) 0.0209(11) Uani 1 1 d . . .
C17 C 0.4221(4) 0.4022(4) 0.2712(4) 0.0282(12) Uani 1 1 d . . .
H17 H 0.3626 0.3697 0.2951 0.034 Uiso 1 1 calc R . .
C18 C 0.5392(4) 0.4259(4) 0.3247(4) 0.0249(12) Uani 1 1 d . . .
C19 C 0.5628(4) 0.3991(4) 0.4125(4) 0.0244(11) Uani 1 1 d . . .
C20 C 0.6730(4) 0.4054(4) 0.4680(4) 0.0254(12) Uani 1 1 d . . .
C21 C 0.7822(4) 0.4251(4) 0.4544(4) 0.0345(14) Uani 1 1 d . . .
H21 H 0.7967 0.4434 0.4011 0.041 Uiso 1 1 calc R . .
C22 C 0.8673(5) 0.4166(5) 0.5226(5) 0.0423(16) Uani 1 1 d . . .
H22 H 0.9393 0.4274 0.5138 0.051 Uiso 1 1 calc R . .
C23 C 0.8486(5) 0.3922(5) 0.6041(5) 0.0422(16) Uani 1 1 d . . .
H23 H 0.9091 0.3901 0.6493 0.051 Uiso 1 1 calc R . .
C24 C 0.7414(4) 0.3710(4) 0.6189(4) 0.0326(13) Uani 1 1 d . . .
H24 H 0.7282 0.3549 0.6731 0.039 Uiso 1 1 calc R . .
C25 C 0.6547(4) 0.3751(4) 0.5482(4) 0.0253(12) Uani 1 1 d . . .
C26 C 0.4851(4) 0.3639(4) 0.4610(4) 0.0265(12) Uani 1 1 d . . .
H26 H 0.4066 0.3508 0.4406 0.032 Uiso 1 1 calc R . .
C27 C 0.4812(5) 0.2985(4) 0.6035(4) 0.0336(13) Uani 1 1 d . . .
H27A H 0.4084 0.3087 0.5972 0.040 Uiso 1 1 calc R . .
H27B H 0.5296 0.3356 0.6682 0.040 Uiso 1 1 calc R . .
C28 C 0.4577(5) 0.1728(4) 0.5796(5) 0.0390(15) Uani 1 1 d . . .
H28A H 0.4082 0.1357 0.5161 0.058 Uiso 1 1 calc R . .
H28B H 0.4204 0.1404 0.6214 0.058 Uiso 1 1 calc R . .
H28C H 0.5297 0.1626 0.5862 0.058 Uiso 1 1 calc R . .
C29 C 0.6474(5) 0.8493(4) 0.0759(4) 0.0312(13) Uani 1 1 d . . .
C30 C 0.6727(4) 0.7883(4) 0.1484(4) 0.0234(11) Uani 1 1 d . . .
C31 C 0.7384(4) 0.8509(4) 0.2375(4) 0.0234(11) Uani 1 1 d . . .
H31 H 0.7670 0.9296 0.2515 0.028 Uiso 1 1 calc R . .
C32 C 0.7662(4) 0.8020(4) 0.3113(4) 0.0226(11) Uani 1 1 d . . .
C33 C 0.8185(4) 0.8691(4) 0.4078(4) 0.0245(11) Uani 1 1 d . . .
C34 C 0.8436(4) 0.8283(4) 0.4881(4) 0.0272(12) Uani 1 1 d . . .
C35 C 0.8365(5) 0.7230(5) 0.5011(4) 0.0368(14) Uani 1 1 d . . .
H35 H 0.8119 0.6594 0.4498 0.044 Uiso 1 1 calc R . .
C36 C 0.8666(6) 0.7151(5) 0.5912(5) 0.0488(17) Uani 1 1 d . . .
H36 H 0.8617 0.6452 0.6000 0.059 Uiso 1 1 calc R . .
C37 C 0.9035(6) 0.8078(5) 0.6687(5) 0.0532(18) Uani 1 1 d . . .
H37 H 0.9230 0.7994 0.7284 0.064 Uiso 1 1 calc R . .
C38 C 0.9120(5) 0.9133(5) 0.6587(4) 0.0456(16) Uani 1 1 d . . .
H38 H 0.9378 0.9765 0.7106 0.055 Uiso 1 1 calc R . .
C39 C 0.8806(4) 0.9210(4) 0.5683(4) 0.0313(13) Uani 1 1 d . . .
C40 C 0.8429(4) 0.9841(4) 0.4443(4) 0.0276(12) Uani 1 1 d . . .
H40 H 0.8347 1.0324 0.4082 0.033 Uiso 1 1 calc R . .
C41 C 0.9024(5) 1.1266(4) 0.6023(4) 0.0387(14) Uani 1 1 d . . .
H41A H 0.9133 1.1830 0.5684 0.046 Uiso 1 1 calc R . .
H41B H 0.9729 1.1498 0.6536 0.046 Uiso 1 1 calc R . .
C42 C 0.8014(5) 1.1205(5) 0.6413(4) 0.0435(15) Uani 1 1 d . . .
H42A H 0.7329 1.1037 0.5909 0.065 Uiso 1 1 calc R . .
H42B H 0.8196 1.1920 0.6857 0.065 Uiso 1 1 calc R . .
H42C H 0.7879 1.0618 0.6719 0.065 Uiso 1 1 calc R . .
C43 C 0.5985(6) 0.1577(6) 0.2705(6) 0.069(2) Uani 1 1 d . . .
H43A H 0.6411 0.2392 0.2884 0.083 Uiso 1 1 calc R . .
H43B H 0.6258 0.1226 0.2230 0.083 Uiso 1 1 calc R . .
Cl1 Cl 0.4537(3) 0.1272(2) 0.2245(3) 0.1642(17) Uani 1 1 d U . .
Cl2 Cl 0.6254(3) 0.10941(19) 0.3673(2) 0.1143(10) Uani 1 1 d U . .
F1 F 0.8673(3) 0.2902(3) 0.2648(3) 0.0546(10) Uani 1 1 d . . .
F2 F 0.7594(3) 0.1986(3) 0.1241(3) 0.0548(10) Uani 1 1 d . . .
F3 F 0.9427(3) 0.2778(3) 0.1522(3) 0.0603(11) Uani 1 1 d . . .
F4 F 0.1950(3) 0.3166(5) 0.1598(5) 0.134(2) Uani 1 1 d U . .
F5 F 0.2399(4) 0.4808(5) 0.1626(5) 0.147(3) Uani 1 1 d U . .
F6 F 0.2379(3) 0.3709(6) 0.0526(3) 0.124(2) Uani 1 1 d . . .
F7 F 0.5369(3) 0.8075(3) 0.0273(3) 0.0653(12) Uani 1 1 d . . .
F8 F 0.6755(5) 0.9580(3) 0.1118(3) 0.114(2) Uani 1 1 d . . .
F9 F 0.7004(4) 0.8380(4) 0.0124(3) 0.0790(14) Uani 1 1 d . . .
N1 N 1.1836(3) 0.7375(4) 0.0887(3) 0.0298(11) Uani 1 1 d . . .
N2 N 0.5389(3) 0.3512(4) 0.5419(3) 0.0272(10) Uani 1 1 d . . .
N3 N 0.8802(4) 1.0159(4) 0.5391(3) 0.0323(11) Uani 1 1 d . . .
O1 O 0.7439(3) 0.4049(3) 0.1796(3) 0.0302(9) Uani 1 1 d . . .
O2 O 0.8358(3) 0.6135(3) 0.1468(2) 0.0226(8) Uani 1 1 d . . .
O3 O 0.6236(3) 0.4682(3) 0.2954(3) 0.0272(8) Uani 1 1 d . . .
O4 O 0.4607(3) 0.4697(3) 0.1432(2) 0.0254(8) Uani 1 1 d . . .
O5 O 0.7411(3) 0.6955(3) 0.2945(2) 0.0255(8) Uani 1 1 d . . .
O6 O 0.6258(3) 0.6784(3) 0.1131(2) 0.0235(8) Uani 1 1 d . . .
O7 O 0.5928(3) 0.4468(3) 0.0081(2) 0.0215(7) Uani 1 1 d . . .
Dy1 Dy 0.661365(19) 0.535214(19) 0.172928(18) 0.01816(8) Uani 1 1 d . . .

loop_
_atom_site_aniso_label
_atom_site_aniso_U_11
_atom_site_aniso_U_22
_atom_site_aniso_U_33
_atom_site_aniso_U_23
_atom_site_aniso_U_13
_atom_site_aniso_U_12
C1 0.041(3) 0.036(3) 0.043(4) 0.020(3) 0.016(3) 0.020(3)
C2 0.026(3) 0.024(3) 0.027(3) 0.002(2) 0.002(2) 0.012(2)
C3 0.024(3) 0.030(3) 0.030(3) 0.011(2) 0.013(2) 0.015(2)
C4 0.019(2) 0.026(3) 0.017(3) 0.002(2) 0.002(2) 0.008(2)
C5 0.018(2) 0.027(3) 0.023(3) 0.005(2) 0.008(2) 0.009(2)
C6 0.017(2) 0.025(3) 0.017(3) 0.005(2) 0.004(2) 0.004(2)
C7 0.023(3) 0.031(3) 0.018(3) 0.005(2) 0.005(2) 0.007(2)
C8 0.038(3) 0.028(3) 0.028(3) 0.010(3) 0.010(3) 0.013(3)
C9 0.041(3) 0.025(3) 0.031(4) 0.011(3) 0.006(3) 0.002(3)
C10 0.025(3) 0.037(3) 0.029(4) 0.015(3) 0.010(2) 0.003(2)
C11 0.021(2) 0.032(3) 0.018(3) 0.007(2) 0.006(2) 0.008(2)
C12 0.024(3) 0.033(3) 0.032(3) 0.010(3) 0.011(2) 0.012(2)
C13 0.022(3) 0.058(4) 0.044(4) 0.024(3) 0.021(3) 0.017(3)
C14 0.021(3) 0.092(5) 0.048(5) 0.030(4) 0.015(3) 0.018(3)
C15 0.024(3) 0.035(3) 0.027(3) 0.020(3) 0.010(2) 0.012(2)
C16 0.022(2) 0.017(2) 0.026(3) 0.008(2) 0.011(2) 0.008(2)
C17 0.023(3) 0.035(3) 0.033(4) 0.018(3) 0.014(2) 0.009(2)
C18 0.024(3) 0.020(3) 0.032(3) 0.009(2) 0.010(2) 0.008(2)
C19 0.027(3) 0.030(3) 0.022(3) 0.013(2) 0.012(2) 0.013(2)
C20 0.026(3) 0.019(3) 0.028(3) 0.008(2) 0.007(2) 0.004(2)
C21 0.029(3) 0.036(3) 0.048(4) 0.029(3) 0.017(3) 0.011(3)
C22 0.025(3) 0.046(4) 0.059(5) 0.030(3) 0.013(3) 0.007(3)
C23 0.029(3) 0.041(3) 0.054(5) 0.028(3) 0.005(3) 0.007(3)
C24 0.035(3) 0.029(3) 0.030(4) 0.015(3) 0.010(3) 0.005(3)
C25 0.023(3) 0.021(3) 0.029(3) 0.011(2) 0.006(2) 0.004(2)
C26 0.026(3) 0.037(3) 0.024(3) 0.014(3) 0.012(2) 0.015(2)
C27 0.033(3) 0.047(3) 0.032(4) 0.024(3) 0.018(3) 0.016(3)
C28 0.037(3) 0.040(3) 0.049(4) 0.026(3) 0.022(3) 0.013(3)
C29 0.033(3) 0.029(3) 0.041(4) 0.020(3) 0.019(3) 0.013(3)
C30 0.022(2) 0.024(3) 0.031(3) 0.010(2) 0.016(2) 0.012(2)
C31 0.028(3) 0.016(2) 0.025(3) 0.005(2) 0.011(2) 0.004(2)
C32 0.021(2) 0.026(3) 0.025(3) 0.007(2) 0.013(2) 0.010(2)
C33 0.019(2) 0.024(3) 0.024(3) 0.004(2) 0.005(2) 0.004(2)
C34 0.023(3) 0.031(3) 0.024(3) 0.004(2) 0.004(2) 0.010(2)
C35 0.044(3) 0.035(3) 0.031(4) 0.008(3) 0.005(3) 0.020(3)
C36 0.071(4) 0.045(4) 0.034(4) 0.015(3) 0.004(3) 0.033(4)
C37 0.078(5) 0.060(4) 0.028(4) 0.015(3) 0.007(3) 0.039(4)
C38 0.054(4) 0.048(4) 0.027(4) -0.003(3) 0.001(3) 0.025(3)
C39 0.032(3) 0.031(3) 0.025(3) 0.002(3) 0.003(2) 0.013(3)
C40 0.026(3) 0.027(3) 0.028(3) 0.008(3) 0.007(2) 0.009(2)
C41 0.042(3) 0.029(3) 0.036(4) -0.001(3) 0.007(3) 0.012(3)
C42 0.054(4) 0.042(3) 0.035(4) 0.004(3) 0.012(3) 0.025(3)
C43 0.072(5) 0.048(4) 0.076(6) 0.010(4) 0.015(4) 0.017(4)
Cl1 0.107(2) 0.0845(18) 0.204(4) -0.028(2) -0.074(2) 0.0368(16)
Cl2 0.143(2) 0.0641(14) 0.119(2) 0.0379(15) 0.0040(18) 0.0354(15)
F1 0.074(3) 0.059(2) 0.052(3) 0.036(2) 0.021(2) 0.041(2)
F2 0.068(2) 0.0238(18) 0.070(3) 0.0142(19) 0.016(2) 0.0167(19)
F3 0.066(2) 0.052(2) 0.101(4) 0.043(2) 0.047(2) 0.045(2)
F4 0.024(2) 0.194(5) 0.190(6) 0.161(5) 0.007(3) 0.006(3)
F5 0.081(3) 0.118(4) 0.195(6) -0.036(4) -0.042(3) 0.081(3)
F6 0.027(2) 0.255(7) 0.043(3) 0.021(4) -0.001(2) 0.017(3)
F7 0.034(2) 0.093(3) 0.085(3) 0.068(3) 0.0137(19) 0.023(2)
F8 0.225(6) 0.031(2) 0.053(3) 0.015(2) -0.015(4) 0.041(3)
F9 0.077(3) 0.147(4) 0.078(3) 0.087(3) 0.055(3) 0.073(3)
N1 0.019(2) 0.044(3) 0.032(3) 0.017(2) 0.013(2) 0.013(2)
N2 0.028(2) 0.037(3) 0.024(3) 0.016(2) 0.013(2) 0.015(2)
N3 0.032(2) 0.028(2) 0.029(3) 0.000(2) 0.005(2) 0.010(2)
O1 0.0240(18) 0.030(2) 0.041(3) 0.0158(18) 0.0125(17) 0.0112(16)
O2 0.0163(16) 0.0213(17) 0.031(2) 0.0090(16) 0.0101(15) 0.0058(15)
O3 0.0233(18) 0.033(2) 0.027(2) 0.0163(17) 0.0092(16) 0.0085(16)
O4 0.0211(17) 0.0319(19) 0.023(2) 0.0119(17) 0.0076(15) 0.0074(16)
O5 0.0332(19) 0.0202(18) 0.024(2) 0.0073(16) 0.0103(16) 0.0103(16)
O6 0.0241(17) 0.0209(18) 0.025(2) 0.0069(16) 0.0073(15) 0.0075(15)
O7 0.0211(16) 0.0223(17) 0.022(2) 0.0064(15) 0.0071(15) 0.0097(15)
Dy1 0.01638(12) 0.01946(13) 0.01834(14) 0.00711(9) 0.00634(9) 0.00491(9)

loop_
_atom_type_symbol
_atom_type_description
_atom_type_scat_dispersion_real
_atom_type_scat_dispersion_imag
_atom_type_scat_source
C C 0.0033 0.0016 'International Tables Vol C Tables 4.2.6.8 and 6.1.1.4'
H H 0.0000 0.0000 'International Tables Vol C Tables 4.2.6.8 and 6.1.1.4'
F F 0.0171 0.0103 'International Tables Vol C Tables 4.2.6.8 and 6.1.1.4'
N N 0.0061 0.0033 'International Tables Vol C Tables 4.2.6.8 and 6.1.1.4'
O O 0.0106 0.0060 'International Tables Vol C Tables 4.2.6.8 and 6.1.1.4'
Dy Dy -0.1892 4.4098 'International Tables Vol C Tables 4.2.6.8 and 6.1.1.4'
Cl Cl 0.1484 0.1585 'International Tables Vol C Tables 4.2.6.8 and 6.1.1.4'

loop_
_geom_angle_atom_site_label_1
_geom_angle_atom_site_label_2
_geom_angle_atom_site_label_3
_geom_angle
_geom_angle_site_symmetry_1
_geom_angle_site_symmetry_3
F2 C1 F1 106.3(5) . .
F2 C1 F3 106.0(5) . .
F1 C1 F3 106.9(4) . .
F2 C1 C2 112.2(4) . .
F1 C1 C2 110.9(5) . .
F3 C1 C2 114.1(5) . .
O1 C2 C3 129.0(4) . .
O1 C2 C1 112.0(5) . .
C3 C2 C1 119.1(4) . .
C2 C3 C4 123.6(4) . .
C2 C3 H3 118.2 . .
C4 C3 H3 118.2 . .
O2 C4 C3 121.9(4) . .
O2 C4 C5 118.3(4) . .
C3 C4 C5 119.8(4) . .
C12 C5 C6 105.7(4) . .
C12 C5 C4 126.4(4) . .
C6 C5 C4 127.8(4) . .
C7 C6 C11 118.6(4) . .
C7 C6 C5 134.6(4) . .
C11 C6 C5 106.8(4) . .
C8 C7 C6 119.0(4) . .
C8 C7 H7 120.5 . .
C6 C7 H7 120.5 . .
C7 C8 C9 121.6(5) . .
C7 C8 H8 119.2 . .
C9 C8 H8 119.2 . .
C10 C9 C8 120.7(5) . .
C10 C9 H9 119.6 . .
C8 C9 H9 119.6 . .
C9 C10 C11 117.4(5) . .
C9 C10 H10 121.3 . .
C11 C10 H10 121.3 . .
N1 C11 C10 129.7(4) . .
N1 C11 C6 107.6(4) . .
C10 C11 C6 122.6(4) . .
N1 C12 C5 110.7(4) . .
N1 C12 H12 124.7 . .
C5 C12 H12 124.7 . .
N1 C13 C14 110.5(5) . .
N1 C13 H13A 109.6 . .
C14 C13 H13A 109.6 . .
N1 C13 H13B 109.6 . .
C14 C13 H13B 109.6 . .
H13A C13 H13B 108.1 . .
C13 C14 H14A 109.5 . .
C13 C14 H14B 109.5 . .
H14A C14 H14B 109.5 . .
C13 C14 H14C 109.5 . .
H14A C14 H14C 109.5 . .
H14B C14 H14C 109.5 . .
F4 C15 F5 106.0(6) . .
F4 C15 F6 106.1(6) . .
F5 C15 F6 101.5(6) . .
F4 C15 C16 116.7(4) . .
F5 C15 C16 111.2(5) . .
F6 C15 C16 114.0(4) . .
O4 C16 C17 128.9(4) . .
O4 C16 C15 113.8(4) . .
C17 C16 C15 117.3(4) . .
C16 C17 C18 123.9(5) . .
C16 C17 H17 118.1 . .
C18 C17 H17 118.1 . .
O3 C18 C17 121.2(5) . .
O3 C18 C19 118.1(4) . .
C17 C18 C19 120.7(4) . .
C26 C19 C18 126.9(4) . .
C26 C19 C20 106.2(4) . .
C18 C19 C20 126.9(4) . .
C25 C20 C21 118.7(5) . .
C25 C20 C19 106.4(4) . .
C21 C20 C19 134.7(5) . .
C22 C21 C20 118.0(5) . .
C22 C21 H21 121.0 . .
C20 C21 H21 121.0 . .
C21 C22 C23 122.1(5) . .
C21 C22 H22 118.9 . .
C23 C22 H22 118.9 . .
C24 C23 C22 121.2(5) . .
C24 C23 H23 119.4 . .
C22 C23 H23 119.4 . .
C23 C24 C25 116.4(5) . .
C23 C24 H24 121.8 . .
C25 C24 H24 121.8 . .
N2 C25 C24 128.7(5) . .
N2 C25 C20 107.8(4) . .
C24 C25 C20 123.5(5) . .
N2 C26 C19 110.3(4) . .
N2 C26 H26 124.8 . .
C19 C26 H26 124.8 . .
N2 C27 C28 111.1(4) . .
N2 C27 H27A 109.4 . .
C28 C27 H27A 109.4 . .
N2 C27 H27B 109.4 . .
C28 C27 H27B 109.4 . .
H27A C27 H27B 108.0 . .
C27 C28 H28A 109.5 . .
C27 C28 H28B 109.5 . .
H28A C28 H28B 109.5 . .
C27 C28 H28C 109.5 . .
H28A C28 H28C 109.5 . .
H28B C28 H28C 109.5 . .
F8 C29 F9 107.3(5) . .
F8 C29 F7 106.1(5) . .
F9 C29 F7 104.3(5) . .
F8 C29 C30 113.9(5) . .
F9 C29 C30 112.4(4) . .
F7 C29 C30 112.2(4) . .
O6 C30 C31 128.7(5) . .
O6 C30 C29 112.4(5) . .
C31 C30 C29 118.9(4) . .
C30 C31 C32 123.4(4) . .
C30 C31 H31 118.3 . .
C32 C31 H31 118.3 . .
O5 C32 C31 121.2(5) . .
O5 C32 C33 116.7(5) . .
C31 C32 C33 122.0(4) . .
C40 C33 C32 127.1(5) . .
C40 C33 C34 105.7(5) . .
C32 C33 C34 126.8(4) . .
C35 C34 C39 117.9(5) . .
C35 C34 C33 135.2(5) . .
C39 C34 C33 106.9(4) . .
C36 C35 C34 119.0(5) . .
C36 C35 H35 120.5 . .
C34 C35 H35 120.5 . .
C37 C36 C35 121.9(5) . .
C37 C36 H36 119.0 . .
C35 C36 H36 119.0 . .
C36 C37 C38 120.8(6) . .
C36 C37 H37 119.6 . .
C38 C37 H37 119.6 . .
C39 C38 C37 117.3(6) . .
C39 C38 H38 121.4 . .
C37 C38 H38 121.4 . .
C38 C39 N3 128.7(5) . .
C38 C39 C34 123.1(5) . .
N3 C39 C34 108.1(5) . .
N3 C40 C33 110.8(5) . .
N3 C40 H40 124.6 . .
C33 C40 H40 124.6 . .
N3 C41 C42 110.6(4) . .
N3 C41 H41A 109.5 . .
C42 C41 H41A 109.5 . .
N3 C41 H41B 109.5 . .
C42 C41 H41B 109.5 . .
H41A C41 H41B 108.1 . .
C41 C42 H42A 109.5 . .
C41 C42 H42B 109.5 . .
H42A C42 H42B 109.5 . .
C41 C42 H42C 109.5 . .
H42A C42 H42C 109.5 . .
H42B C42 H42C 109.5 . .
Cl1 C43 Cl2 111.4(5) . .
Cl1 C43 H43A 109.3 . .
Cl2 C43 H43A 109.3 . .
Cl1 C43 H43B 109.3 . .
Cl2 C43 H43B 109.3 . .
H43A C43 H43B 108.0 . .
C12 N1 C11 109.2(4) . .
C12 N1 C13 124.7(4) . .
C11 N1 C13 125.5(4) . .
C26 N2 C25 109.2(4) . .
C26 N2 C27 125.3(4) . .
C25 N2 C27 124.5(4) . .
C40 N3 C39 108.5(4) . .
C40 N3 C41 126.7(5) . .
C39 N3 C41 124.4(5) . .
C2 O1 Dy1 132.6(3) . .
C4 O2 Dy1 137.4(3) . .
C18 O3 Dy1 139.9(3) . .
C16 O4 Dy1 132.5(3) . .
C32 O5 Dy1 140.4(3) . .
C30 O6 Dy1 130.3(3) . .
O5 Dy1 O1 116.54(12) . .
O5 Dy1 O3 77.73(12) . .
O1 Dy1 O3 74.26(12) . .
O5 Dy1 O2 81.29(12) . .
O1 Dy1 O2 74.90(11) . .
O3 Dy1 O2 129.21(12) . .
O5 Dy1 O4 107.37(12) . .
O1 Dy1 O4 116.98(11) . .
O3 Dy1 O4 73.58(12) . .
O2 Dy1 O4 157.21(12) . .
O5 Dy1 O6 73.59(12) . .
O1 Dy1 O6 152.18(12) . .
O3 Dy1 O6 133.28(11) . .
O2 Dy1 O6 81.69(10) . .
O4 Dy1 O6 80.78(11) . .
O5 Dy1 O7 149.17(11) . .
O1 Dy1 O7 85.15(12) . .
O3 Dy1 O7 131.61(11) . .
O2 Dy1 O7 84.03(11) . .
O4 Dy1 O7 78.08(11) . .
O6 Dy1 O7 77.57(11) . .

loop_
_geom_bond_atom_site_label_1
_geom_bond_atom_site_label_2
_geom_bond_distance
_geom_bond_site_symmetry_2
C1 F2 1.333(7) .
C1 F1 1.334(7) .
C1 F3 1.343(6) .
C1 C2 1.518(7) .
C2 O1 1.288(5) .
C2 C3 1.351(7) .
C3 C4 1.433(6) .
C3 H3 0.9300 .
C4 O2 1.271(5) .
C4 C5 1.446(7) .
C5 C12 1.390(6) .
C5 C6 1.443(6) .
C6 C7 1.402(6) .
C6 C11 1.408(6) .
C7 C8 1.368(7) .
C7 H7 0.9300 .
C8 C9 1.410(7) .
C8 H8 0.9300 .
C9 C10 1.378(7) .
C9 H9 0.9300 .
C10 C11 1.392(7) .
C10 H10 0.9300 .
C11 N1 1.389(6) .
C12 N1 1.340(6) .
C12 H12 0.9300 .
C13 N1 1.473(6) .
C13 C14 1.505(8) .
C13 H13A 0.9700 .
C13 H13B 0.9700 .
C14 H14A 0.9600 .
C14 H14B 0.9600 .
C14 H14C 0.9600 .
C15 F4 1.254(6) .
C15 F5 1.268(6) .
C15 F6 1.274(7) .
C15 C16 1.515(7) .
C16 O4 1.289(6) .
C16 C17 1.348(7) .
C17 C18 1.439(7) .
C17 H17 0.9300 .
C18 O3 1.262(6) .
C18 C19 1.445(7) .
C19 C26 1.382(7) .
C19 C20 1.445(7) .
C20 C25 1.403(7) .
C20 C21 1.407(7) .
C21 C22 1.383(8) .
C21 H21 0.9300 .
C22 C23 1.393(9) .
C22 H22 0.9300 .
C23 C24 1.388(7) .
C23 H23 0.9300 .
C24 C25 1.391(7) .
C24 H24 0.9300 .
C25 N2 1.389(6) .
C26 N2 1.345(6) .
C26 H26 0.9300 .
C27 N2 1.460(6) .
C27 C28 1.517(7) .
C27 H27A 0.9700 .
C27 H27B 0.9700 .
C28 H28A 0.9600 .
C28 H28B 0.9600 .
C28 H28C 0.9600 .
C29 F8 1.307(6) .
C29 F9 1.310(6) .
C29 F7 1.315(6) .
C29 C30 1.523(7) .
C30 O6 1.300(5) .
C30 C31 1.356(7) .
C31 C32 1.434(7) .
C31 H31 0.9300 .
C32 O5 1.275(5) .
C32 C33 1.436(7) .
C33 C40 1.392(7) .
C33 C34 1.443(7) .
C34 C35 1.401(7) .
C34 C39 1.404(7) .
C35 C36 1.378(8) .
C35 H35 0.9300 .
C36 C37 1.378(8) .
C36 H36 0.9300 .
C37 C38 1.384(8) .
C37 H37 0.9300 .
C38 C39 1.384(8) .
C38 H38 0.9300 .
C39 N3 1.395(7) .
C40 N3 1.352(7) .
C40 H40 0.9300 .
C41 N3 1.468(6) .
C41 C42 1.524(8) .
C41 H41A 0.9700 .
C41 H41B 0.9700 .
C42 H42A 0.9600 .
C42 H42B 0.9600 .
C42 H42C 0.9600 .
C43 Cl1 1.712(8) .
C43 Cl2 1.728(8) .
C43 H43A 0.9700 .
C43 H43B 0.9700 .
O1 Dy1 2.279(3) .
O2 Dy1 2.293(3) .
O3 Dy1 2.293(3) .
O4 Dy1 2.333(3) .
O5 Dy1 2.257(3) .
O6 Dy1 2.359(3) .
O7 Dy1 2.378(3) .
